data_7160157
loop_
_publ_author_name
'Bonner, Arlene'
'Baumann, Marcus'

_publ_section_title
;
 Continuous flow synthesis of the antiviral drug tecovirimat and related
 sp<sup>3</sup>-rich scaffolds.
;
_journal_issue 41
_journal_name_full 'Organic &amp; biomolecular chemistry'
_journal_page_first 8323
_journal_page_last 8327
_journal_paper_doi 10.1039/d4ob01379d
_journal_volume 22
_journal_year 2024
_chemical_formula_moiety 'C11 H12 O3'
_chemical_formula_sum 'C11 H12 O3'
_chemical_formula_weight 192.21
_space_group_crystal_system monoclinic
_space_group_IT_number 14
_space_group_name_Hall '-P 2yn'
_space_group_name_H-M_alt 'P 1 21/n 1'
_atom_sites_solution_hydrogens mixed
_atom_sites_solution_primary dual
_audit_creation_date 2023-11-15
_audit_creation_method
;
Olex2 1.5
(compiled 2023.08.24 svn.re1ec1418 for OlexSys, GUI svn.r6817)
;
_audit_update_record
;
2024-08-20 deposited with the CCDC.	2024-09-18 downloaded from the CCDC.
;
_cell_angle_alpha 90
_cell_angle_beta 94.5670(10)
_cell_angle_gamma 90
_cell_formula_units_Z 4
_cell_length_a 6.28270(10)
_cell_length_b 6.33670(10)
_cell_length_c 23.1722(3)
_cell_measurement_reflns_used 8807
_cell_measurement_temperature 104.70(14)
_cell_measurement_theta_max 76.0860
_cell_measurement_theta_min 3.8100
_cell_volume 919.59(2)
_computing_cell_refinement 'CrysAlisPro 1.171.42.92a (Rigaku OD, 2023)'
_computing_data_collection 'CrysAlisPro 1.171.42.92a (Rigaku OD, 2023)'
_computing_data_reduction 'CrysAlisPro 1.171.42.92a (Rigaku OD, 2023)'
_computing_molecular_graphics 'Olex2 1.5 (Dolomanov et al., 2009)'
_computing_publication_material 'Olex2 1.5 (Dolomanov et al., 2009)'
_computing_structure_refinement 'SHELXL 2018/3 (Sheldrick, 2015)'
_computing_structure_solution 'SHELXT 2018/2 (Sheldrick, 2018)'
_diffrn_ambient_environment N~2~
_diffrn_ambient_temperature 104.70(14)
_diffrn_detector 'CCD plate'
_diffrn_detector_area_resol_mean 10.3196
_diffrn_detector_type Atlas
_diffrn_measured_fraction_theta_full 0.999
_diffrn_measured_fraction_theta_max 0.996
_diffrn_measurement_details
;
List of Runs (angles in degrees, time in seconds):

  # Type    Start    End  Width  t~exp~   \w     \q     \k     \f   Frames
#--------------------------------------------------------------------------
  1  \w    -99.00 -14.00   1.00    1.00    --  -41.95 142.00 -62.00   85
  2  \w   -114.00 -66.00   1.00    1.00    --  -41.95-142.00-119.00   48
  3  \w    -88.00  -7.00   1.00    1.00    --  -41.95 127.00 126.00   81
  4  \w     29.00  98.00   1.00    1.00    --   41.95-127.00  51.00   69
  5  \w     87.00 172.00   1.00    1.00    --  112.00 142.00 -62.00   85
  6  \w     40.00 114.00   1.00    1.00    --  112.00-127.00  51.00   74
  7  \w     96.00 178.00   1.00    1.00    --  112.00 127.00 126.00   82
  8  \w     40.00 126.00   1.00    1.00    --  112.00-142.00-119.00   86
  9  \w    -66.00  33.00   1.00    1.00    --  -41.95  37.00  30.00   99
 10  \w   -116.00 -18.00   1.00    1.00    --  -41.95 -37.00-150.00   98
 11  \w    103.00 178.00   1.00    1.00    --  112.00  77.00   0.00   75
 12  \w    104.00 178.00   1.00    1.00    --  112.00 111.00  90.00   74
 13  \w     39.00 109.00   1.00    1.00    --  112.00-111.00-120.00   70
 14  \w     29.00 107.00   1.00    1.00    --  112.00 -94.00 -90.00   78
 15  \w     84.00 178.00   1.00    1.00    --  112.00  30.00 -60.00   94
 16  \w     39.00 109.00   1.00    1.00    --  112.00-111.00  90.00   70
 17  \w     39.00 109.00   1.00    1.00    --  112.00-111.00  60.00   70
 18  \w    104.00 178.00   1.00    1.00    --  112.00 111.00 120.00   74
 19  \w     39.00 109.00   1.00    1.00    --  112.00-111.00 -90.00   70
 20  \w     39.00 109.00   1.00    1.00    --  112.00-111.00  30.00   70
 21  \w    103.00 178.00   1.00    1.00    --  112.00  77.00-150.00   75
 22  \w    -66.00  33.00   1.00    1.00    --  -41.95  37.00 -90.00   99
 23  \w   -115.00 -14.00   1.00    1.00    --  -41.95 -57.00 -30.00  101
 24  \w   -115.00 -14.00   1.00    1.00    --  -41.95 -57.00  90.00  101
 25  \w     10.00  36.00   1.00    1.00    --   41.95  75.00 119.79   26
 26  \w      8.00  42.00   1.00    1.00    --   41.95  81.00  61.31   34
 27  \w      8.00  34.00   1.00    1.00    --   41.95  83.00-145.32   26
 28  \w     84.00 178.00   1.00    1.00    --  112.00  30.00  90.00   94
 29  \w     83.00 178.00   1.00    1.00    --  112.00  59.00 -47.55   95
 30  \w     83.00 178.00   1.00    1.00    --  112.00  61.00 120.00   95
 31  \w     83.00 178.00   1.00    1.00    --  112.00  61.00-150.00   95
 32  \w    104.00 178.00   1.00    1.00    --  112.00 111.00-120.00   74
 33  \w     86.00 178.00   1.00    1.00    --  112.00  45.00   0.00   92
 34  \w     83.00 178.00   1.00    1.00    --  112.00  61.00  30.00   95
 35  \w     83.00 178.00   1.00    1.00    --  112.00  61.00-120.00   95
 36  \w     83.00 118.00   1.00    1.00    --  112.00  61.00-180.00   35
 37  \w     84.00 178.00   1.00    1.00    --  112.00  56.00  79.50   94
 38  \w     84.00 178.00   1.00    1.00    --  112.00  30.00-180.00   94
;
_diffrn_measurement_device 'four-circle diffractometer'
_diffrn_measurement_device_type 'SuperNova, Dual, Cu at home/near, Atlas'
_diffrn_measurement_method '\w scans'
_diffrn_orient_matrix_type 'CrysAlisPro convention (1999,Acta A55,543-557)'
_diffrn_orient_matrix_UB_11 0.0475517000
_diffrn_orient_matrix_UB_12 -0.0041438000
_diffrn_orient_matrix_UB_13 -0.0642107000
_diffrn_orient_matrix_UB_21 -0.0130916000
_diffrn_orient_matrix_UB_22 -0.2427589000
_diffrn_orient_matrix_UB_23 0.0001677000
_diffrn_orient_matrix_UB_31 -0.2409287000
_diffrn_orient_matrix_UB_32 0.0123843000
_diffrn_orient_matrix_UB_33 -0.0181013000
_diffrn_radiation_monochromator mirror
_diffrn_radiation_probe x-ray
_diffrn_radiation_type 'Cu K\a'
_diffrn_radiation_wavelength 1.54184
_diffrn_reflns_av_R_equivalents 0.0336
_diffrn_reflns_av_unetI/netI 0.0143
_diffrn_reflns_Laue_measured_fraction_full 0.999
_diffrn_reflns_Laue_measured_fraction_max 0.996
_diffrn_reflns_limit_h_max 7
_diffrn_reflns_limit_h_min -7
_diffrn_reflns_limit_k_max 7
_diffrn_reflns_limit_k_min -7
_diffrn_reflns_limit_l_max 29
_diffrn_reflns_limit_l_min -29
_diffrn_reflns_number 15698
_diffrn_reflns_point_group_measured_fraction_full 0.999
_diffrn_reflns_point_group_measured_fraction_max 0.996
_diffrn_reflns_theta_full 67.684
_diffrn_reflns_theta_max 76.259
_diffrn_reflns_theta_min 3.827
_diffrn_source 'micro-focus sealed X-ray tube'
_diffrn_source_type 'SuperNova (Cu) X-ray Source'
_exptl_absorpt_coefficient_mu 0.830
_exptl_absorpt_correction_T_max 1.000
_exptl_absorpt_correction_T_min 0.428
_exptl_absorpt_correction_type gaussian
_exptl_absorpt_process_details
;
CrysAlisPro 1.171.42.92a (Rigaku Oxford Diffraction, 2023)
Numerical absorption correction based on gaussian integration over
a multifaceted crystal model
Empirical absorption correction using spherical harmonics,
implemented in SCALE3 ABSPACK scaling algorithm.
;
_exptl_crystal_colour 'translucent light colourless'
_exptl_crystal_density_diffrn 1.388
_exptl_crystal_description block
_exptl_crystal_F_000 408
_exptl_crystal_size_max 0.341
_exptl_crystal_size_mid 0.281
_exptl_crystal_size_min 0.138
_refine_diff_density_max 0.255
_refine_diff_density_min -0.219
_refine_diff_density_rms 0.039
_refine_ls_extinction_method none
_refine_ls_goodness_of_fit_ref 1.036
_refine_ls_hydrogen_treatment mixed
_refine_ls_matrix_type full
_refine_ls_number_parameters 131
_refine_ls_number_reflns 1910
_refine_ls_number_restraints 0
_refine_ls_restrained_S_all 1.036
_refine_ls_R_factor_all 0.0385
_refine_ls_R_factor_gt 0.0345
_refine_ls_shift/su_max 0.000
_refine_ls_shift/su_mean 0.000
_refine_ls_structure_factor_coef Fsqd
_refine_ls_weighting_details 'w=1/[\s^2^(Fo^2^)+(0.0338P)^2^+0.5281P] where P=(Fo^2^+2Fc^2^)/3'
_refine_ls_weighting_scheme calc
_refine_ls_wR_factor_gt 0.0817
_refine_ls_wR_factor_ref 0.0850
_reflns_Friedel_coverage 0.000
_reflns_number_gt 1730
_reflns_number_total 1910
_reflns_threshold_expression 'I > 2\s(I)'
_cod_data_source_file d4ob01379d2.cif
_cod_data_source_block exp_1817_AB-89-2-5F29
_cod_depositor_comments 'Adding full bibliography for 7160156--7160157.cif.'
_cod_database_code 7160157
_shelx_shelxl_version_number 2018/3
_chemical_oxdiff_formula 'C11H12O3 '
_chemical_oxdiff_usercomment AB-89-2-5F29_ArleneBonner_Baumann
_shelx_space_group_comment
;
The symmetry employed for this shelxl refinement is uniquely defined
by the following loop, which should always be used as a source of
symmetry information in preference to the above space-group names.
They are only intended as comments.
;
_shelx_estimated_absorpt_t_max 0.894
_shelx_estimated_absorpt_t_min 0.765
_olex2_refinement_description
;
1. Fixed Uiso
 At 1.2 times of:
  All C(H) groups, All C(H,H) groups
2.a Ternary CH refined with riding coordinates:
 C1(H1), C3(H3), C4(H4), C5(H5), C6(H6), C7(H7), C9(H9)
2.b Secondary CH2 refined with riding coordinates:
 C2(H2A,H2B)
2.c Aromatic/amide H refined with riding coordinates:
 C10(H10), C11(H11)
;
_olex2_submission_special_instructions 'No special instructions were received'
_oxdiff_exptl_absorpt_empirical_details
;
Empirical correction (ABSPACK) includes:
- Absorption correction using spherical harmonics
- Frame scaling
;
_oxdiff_exptl_absorpt_empirical_full_max 1.871
_oxdiff_exptl_absorpt_empirical_full_min 0.645

loop_
_space_group_symop_operation_xyz
'x, y, z'
'-x+1/2, y+1/2, -z+1/2'
'-x, -y, -z'
'x-1/2, -y-1/2, z-1/2'

loop_
_atom_site_label
_atom_site_type_symbol
_atom_site_fract_x
_atom_site_fract_y
_atom_site_fract_z
_atom_site_U_iso_or_equiv
_atom_site_adp_type
_atom_site_occupancy
_atom_site_site_symmetry_order
_atom_site_calc_flag
_atom_site_refinement_flags_posn
_atom_site_refinement_flags_adp
_atom_site_refinement_flags_occupancy
_atom_site_disorder_assembly
_atom_site_disorder_group
C1 C 0.1753(2) 0.4161(2) 0.42614(5) 0.0221(3) Uani 1 1 d . . . . .
H1 H 0.048953 0.511995 0.420288 0.026 Uiso 1 1 calc R U . . .
C2 C 0.1549(2) 0.2276(2) 0.46518(6) 0.0256(3) Uani 1 1 d . . . . .
H2A H 0.283707 0.182006 0.489358 0.031 Uiso 1 1 calc R U . . .
H2B H 0.018634 0.208923 0.483271 0.031 Uiso 1 1 calc R U . . .
C3 C 0.1529(2) 0.1970(2) 0.40075(5) 0.0227(3) Uani 1 1 d . . . . .
H3 H 0.012300 0.161241 0.379768 0.027 Uiso 1 1 calc R U . . .
C4 C 0.39475(19) 0.5093(2) 0.41574(5) 0.0200(3) Uani 1 1 d . . . . .
H4 H 0.416689 0.650702 0.434418 0.024 Uiso 1 1 calc R U . . .
C5 C 0.39751(19) 0.52270(19) 0.34847(5) 0.0190(3) Uani 1 1 d . . . . .
H5 H 0.288547 0.626007 0.332085 0.023 Uiso 1 1 calc R U . . .
C6 C 0.35771(19) 0.30292(19) 0.32130(5) 0.0191(3) Uani 1 1 d . . . . .
H6 H 0.216849 0.302525 0.297938 0.023 Uiso 1 1 calc R U . . .
C7 C 0.53688(19) 0.2758(2) 0.28093(5) 0.0201(3) Uani 1 1 d . . . . .
H7 H 0.597704 0.130048 0.283848 0.024 Uiso 1 1 calc R U . . .
C8 C 0.6167(2) 0.58229(19) 0.33214(5) 0.0199(3) Uani 1 1 d . . . . .
C9 C 0.35380(19) 0.13718(19) 0.37060(5) 0.0210(3) Uani 1 1 d . . . . .
H9 H 0.344152 -0.009827 0.354913 0.025 Uiso 1 1 calc R U . . .
C10 C 0.55057(19) 0.1666(2) 0.41144(5) 0.0213(3) Uani 1 1 d . . . . .
H10 H 0.652567 0.057747 0.419495 0.026 Uiso 1 1 calc R U . . .
C11 C 0.56998(19) 0.3572(2) 0.43530(5) 0.0210(3) Uani 1 1 d . . . . .
H11 H 0.685056 0.394402 0.462488 0.025 Uiso 1 1 calc R U . . .
O1 O 0.69937(13) 0.43405(14) 0.29911(4) 0.0213(2) Uani 1 1 d . . . . .
O2 O 0.45997(15) 0.32137(15) 0.22451(4) 0.0248(2) Uani 1 1 d . . . . .
O3 O 0.71789(15) 0.74025(14) 0.34620(4) 0.0260(2) Uani 1 1 d . . . . .
H2 H 0.570(3) 0.290(3) 0.2001(9) 0.054(6) Uiso 1 1 d . . . . .

loop_
_atom_site_aniso_label
_atom_site_aniso_U_11
_atom_site_aniso_U_22
_atom_site_aniso_U_33
_atom_site_aniso_U_23
_atom_site_aniso_U_13
_atom_site_aniso_U_12
C1 0.0202(6) 0.0236(6) 0.0229(6) -0.0002(5) 0.0055(4) 0.0014(5)
C2 0.0242(6) 0.0280(7) 0.0256(6) 0.0029(5) 0.0073(5) -0.0020(5)
C3 0.0205(6) 0.0230(6) 0.0248(6) 0.0006(5) 0.0029(5) -0.0027(5)
C4 0.0232(6) 0.0192(6) 0.0182(6) -0.0024(4) 0.0049(4) -0.0008(5)
C5 0.0204(6) 0.0175(6) 0.0193(6) 0.0006(4) 0.0030(4) 0.0024(5)
C6 0.0189(6) 0.0197(6) 0.0187(5) -0.0014(4) 0.0009(4) 0.0011(5)
C7 0.0216(6) 0.0200(6) 0.0185(6) -0.0026(4) 0.0003(4) -0.0007(5)
C8 0.0247(6) 0.0193(6) 0.0159(5) 0.0014(4) 0.0026(4) 0.0014(5)
C9 0.0229(6) 0.0169(6) 0.0234(6) -0.0009(5) 0.0032(5) -0.0010(5)
C10 0.0207(6) 0.0224(6) 0.0211(6) 0.0046(5) 0.0036(5) 0.0032(5)
C11 0.0195(6) 0.0268(6) 0.0168(5) 0.0011(5) 0.0027(4) -0.0019(5)
O1 0.0205(4) 0.0231(5) 0.0205(4) -0.0043(3) 0.0039(3) -0.0010(3)
O2 0.0247(5) 0.0332(5) 0.0163(4) -0.0031(4) 0.0005(3) 0.0020(4)
O3 0.0316(5) 0.0218(5) 0.0255(5) -0.0028(4) 0.0078(4) -0.0066(4)

loop_
_atom_type_symbol
_atom_type_description
_atom_type_scat_dispersion_real
_atom_type_scat_dispersion_imag
_atom_type_scat_source
C C 0.0181 0.0091 'International Tables Vol C Tables 4.2.6.8 and 6.1.1.4'
H H 0.0000 0.0000 'International Tables Vol C Tables 4.2.6.8 and 6.1.1.4'
O O 0.0492 0.0322 'International Tables Vol C Tables 4.2.6.8 and 6.1.1.4'

loop_
_exptl_crystal_face_index_h
_exptl_crystal_face_index_k
_exptl_crystal_face_index_l
_exptl_crystal_face_perp_dist
-1 0 -1 0.1190
0 -1 -1 0.1023
0 1 1 0.1153
0 0 -15 0.0577
1 0 15 0.0842
-4 0 3 0.1301
0 0 15 0.0773
2 0 12 0.1213
4 0 2 0.1768

loop_
_geom_angle_atom_site_label_1
_geom_angle_atom_site_label_2
_geom_angle_atom_site_label_3
_geom_angle
_geom_angle_site_symmetry_1
_geom_angle_site_symmetry_3
_geom_angle_publ_flag
C2 C1 H1 117.2 . . ?
C2 C1 C3 59.76(8) . . ?
C2 C1 C4 121.18(11) . . ?
C3 C1 H1 117.2 . . ?
C3 C1 C4 110.41(10) . . ?
C4 C1 H1 117.2 . . ?
C1 C2 H2A 117.8 . . ?
C1 C2 H2B 117.8 . . ?
H2A C2 H2B 114.9 . . ?
C3 C2 C1 60.13(8) . . ?
C3 C2 H2A 117.8 . . ?
C3 C2 H2B 117.8 . . ?
C1 C3 H3 116.7 . . ?
C1 C3 C9 110.46(10) . . ?
C2 C3 C1 60.11(8) . . ?
C2 C3 H3 116.7 . . ?
C2 C3 C9 122.71(11) . . ?
C9 C3 H3 116.7 . . ?
C1 C4 H4 111.8 . . ?
C1 C4 C5 105.00(10) . . ?
C5 C4 H4 111.8 . . ?
C11 C4 C1 110.54(10) . . ?
C11 C4 H4 111.8 . . ?
C11 C4 C5 105.62(9) . . ?
C4 C5 H5 110.7 . . ?
C6 C5 C4 110.13(10) . . ?
C6 C5 H5 110.7 . . ?
C8 C5 C4 110.34(10) . . ?
C8 C5 H5 110.7 . . ?
C8 C5 C6 104.25(9) . . ?
C5 C6 H6 109.4 . . ?
C5 C6 C9 108.80(9) . . ?
C7 C6 C5 104.35(9) . . ?
C7 C6 H6 109.4 . . ?
C7 C6 C9 115.43(10) . . ?
C9 C6 H6 109.4 . . ?
C6 C7 H7 111.0 . . ?
O1 C7 C6 106.06(9) . . ?
O1 C7 H7 111.0 . . ?
O2 C7 C6 109.56(10) . . ?
O2 C7 H7 111.0 . . ?
O2 C7 O1 108.08(10) . . ?
O1 C8 C5 111.80(10) . . ?
O3 C8 C5 127.48(11) . . ?
O3 C8 O1 120.71(11) . . ?
C3 C9 C6 103.24(10) . . ?
C3 C9 H9 111.5 . . ?
C6 C9 H9 111.5 . . ?
C10 C9 C3 110.24(10) . . ?
C10 C9 C6 108.53(10) . . ?
C10 C9 H9 111.5 . . ?
C9 C10 H10 122.7 . . ?
C11 C10 C9 114.64(11) . . ?
C11 C10 H10 122.7 . . ?
C4 C11 H11 122.7 . . ?
C10 C11 C4 114.54(11) . . ?
C10 C11 H11 122.7 . . ?
C8 O1 C7 110.46(9) . . ?
C7 O2 H2 107.6(12) . . ?

loop_
_geom_bond_atom_site_label_1
_geom_bond_atom_site_label_2
_geom_bond_distance
_geom_bond_site_symmetry_2
_geom_bond_publ_flag
C1 H1 1.0000 . ?
C1 C2 1.5099(18) . ?
C1 C3 1.5102(18) . ?
C1 C4 1.5366(16) . ?
C2 H2A 0.9900 . ?
C2 H2B 0.9900 . ?
C2 C3 1.5046(17) . ?
C3 H3 1.0000 . ?
C3 C9 1.5377(17) . ?
C4 H4 1.0000 . ?
C4 C5 1.5626(16) . ?
C4 C11 1.5055(17) . ?
C5 H5 1.0000 . ?
C5 C6 1.5406(16) . ?
C5 C8 1.5048(17) . ?
C6 H6 1.0000 . ?
C6 C7 1.5295(16) . ?
C6 C9 1.5534(16) . ?
C7 H7 1.0000 . ?
C7 O1 1.4684(14) . ?
C7 O2 1.3876(14) . ?
C8 O1 1.3422(14) . ?
C8 O3 1.2164(15) . ?
C9 H9 1.0000 . ?
C9 C10 1.5075(17) . ?
C10 H10 0.9500 . ?
C10 C11 1.3298(18) . ?
C11 H11 0.9500 . ?
O2 H2 0.95(2) . ?

loop_
_geom_torsion_atom_site_label_1
_geom_torsion_atom_site_label_2
_geom_torsion_atom_site_label_3
_geom_torsion_atom_site_label_4
_geom_torsion
_geom_torsion_site_symmetry_1
_geom_torsion_site_symmetry_2
_geom_torsion_site_symmetry_3
_geom_torsion_site_symmetry_4
_geom_torsion_publ_flag
C1 C2 C3 C9 96.32(13) . . . . ?
C1 C3 C9 C6 -62.47(12) . . . . ?
C1 C3 C9 C10 53.30(13) . . . . ?
C1 C4 C5 C6 -57.24(12) . . . . ?
C1 C4 C5 C8 -171.79(10) . . . . ?
C1 C4 C11 C10 55.45(14) . . . . ?
C2 C1 C3 C9 -116.79(12) . . . . ?
C2 C1 C4 C5 128.54(12) . . . . ?
C2 C1 C4 C11 15.09(15) . . . . ?
C2 C3 C9 C6 -129.35(12) . . . . ?
C2 C3 C9 C10 -13.59(16) . . . . ?
C3 C1 C4 C5 62.30(12) . . . . ?
C3 C1 C4 C11 -51.16(13) . . . . ?
C3 C9 C10 C11 -53.64(14) . . . . ?
C4 C1 C2 C3 -96.84(12) . . . . ?
C4 C1 C3 C2 114.99(12) . . . . ?
C4 C1 C3 C9 -1.80(14) . . . . ?
C4 C5 C6 C7 -130.10(10) . . . . ?
C4 C5 C6 C9 -6.37(13) . . . . ?
C4 C5 C8 O1 120.15(11) . . . . ?
C4 C5 C8 O3 -58.68(16) . . . . ?
C5 C4 C11 C10 -57.61(13) . . . . ?
C5 C6 C7 O1 17.15(12) . . . . ?
C5 C6 C7 O2 -99.27(11) . . . . ?
C5 C6 C9 C3 66.34(12) . . . . ?
C5 C6 C9 C10 -50.64(12) . . . . ?
C5 C8 O1 C7 9.47(13) . . . . ?
C6 C5 C8 O1 1.94(13) . . . . ?
C6 C5 C8 O3 -176.89(12) . . . . ?
C6 C7 O1 C8 -16.96(12) . . . . ?
C6 C9 C10 C11 58.75(13) . . . . ?
C7 C6 C9 C3 -176.81(10) . . . . ?
C7 C6 C9 C10 66.22(13) . . . . ?
C8 C5 C6 C7 -11.74(12) . . . . ?
C8 C5 C6 C9 111.99(10) . . . . ?
C9 C6 C7 O1 -102.18(11) . . . . ?
C9 C6 C7 O2 141.39(10) . . . . ?
C9 C10 C11 C4 -1.59(15) . . . . ?
C11 C4 C5 C6 59.63(12) . . . . ?
C11 C4 C5 C8 -54.91(13) . . . . ?
O2 C7 O1 C8 100.46(11) . . . . ?
O3 C8 O1 C7 -171.61(11) . . . . ?

loop_
_exptl_oxdiff_crystal_face_indexfrac_h
_exptl_oxdiff_crystal_face_indexfrac_k
_exptl_oxdiff_crystal_face_indexfrac_l
_exptl_oxdiff_crystal_face_x
_exptl_oxdiff_crystal_face_y
_exptl_oxdiff_crystal_face_z
-0.9998 -0.0002 -1.0091 0.0173 0.0130 0.2591
0.0006 -0.9996 -0.9978 0.0682 0.2425 0.0055
-0.0006 0.9996 0.9978 -0.0682 -0.2425 -0.0055
0.0005 -0.3223 -14.9434 0.9609 0.0757 0.2664
0.5028 0.2832 14.6918 -0.9206 -0.0729 -0.3836
-4.0394 0.3320 2.8866 -0.3788 -0.0272 0.9251
-0.3722 0.3479 14.9821 -0.9812 -0.0771 -0.1772
2.3355 0.0942 11.5996 -0.6342 -0.0515 -0.7715
3.9808 -0.2226 2.0030 0.0616 0.0023 -0.9981
